data_4026596
loop_
_publ_author_name
'David J. Dibble'
'Joseph W. Ziller'
'K. A. Woerpel'

_publ_section_title
;
 Spectroscopic and X-ray Crystallographic Evidence for Electrostatic
 Effects in 4-Substituted Cyclohexanone-Derived Hydrazones, Imines, and
 Corresponding Salts
;
_journal_name_full 'Journal of Organic Chemistry'
_journal_page_first 7706
_journal_page_last 7719
_journal_paper_doi 10.1021/jo200950s
_journal_volume 76
_journal_year 2011
_chemical_formula_sum 'C19 H20 N4 O5'
_chemical_formula_weight 384.39
_chemical_name_systematic
; 
 ? 
;
_space_group_IT_number 2
_symmetry_cell_setting triclinic
_symmetry_space_group_name_Hall '-P 1'
_symmetry_space_group_name_H-M 'P -1'
_atom_sites_solution_hydrogens difmap
_atom_sites_solution_primary direct
_atom_sites_solution_secondary difmap
_audit_creation_method SHELXTL
_cell_angle_alpha 101.2251(10)
_cell_angle_beta 94.5613(9)
_cell_angle_gamma 103.6311(10)
_cell_formula_units_Z 2
_cell_length_a 5.9628(5)
_cell_length_b 11.7329(9)
_cell_length_c 13.0844(10)
_cell_measurement_reflns_used 4115
_cell_measurement_temperature 103(2)
_cell_measurement_theta_max 27.39
_cell_measurement_theta_min 4.37
_cell_volume 865.01(12)
_computing_cell_refinement 'Bruker SMART APEX2/SAINT'
_computing_data_collection 'Bruker SMART APEX2'
_computing_data_reduction 'Bruker SAINT'
_computing_molecular_graphics 'Bruker SHELXTL'
_computing_publication_material 'Bruker SHELXTL'
_computing_structure_refinement 'SHELXL-97 (Sheldrick, 2008)'
_computing_structure_solution 'SHELXS-97 (Sheldrick, 2008)'
_diffrn_ambient_temperature 103(2)
_diffrn_measured_fraction_theta_full 0.992
_diffrn_measured_fraction_theta_max 0.985
_diffrn_measurement_device_type 'Bruker SMART APEX II CCD'
_diffrn_measurement_method 'phi and omega'
_diffrn_radiation_monochromator graphite
_diffrn_radiation_source 'fine-focus sealed tube'
_diffrn_radiation_type MoK\a
_diffrn_radiation_wavelength 0.71073
_diffrn_reflns_av_R_equivalents 0.0250
_diffrn_reflns_av_sigmaI/netI 0.0348
_diffrn_reflns_limit_h_max 7
_diffrn_reflns_limit_h_min -7
_diffrn_reflns_limit_k_max 15
_diffrn_reflns_limit_k_min -14
_diffrn_reflns_limit_l_max 16
_diffrn_reflns_limit_l_min -16
_diffrn_reflns_number 8793
_diffrn_reflns_theta_full 25.50
_diffrn_reflns_theta_max 27.39
_diffrn_reflns_theta_min 4.31
_exptl_absorpt_coefficient_mu 0.109
_exptl_absorpt_correction_T_max 0.9946
_exptl_absorpt_correction_T_min 0.9838
_exptl_absorpt_correction_type multi-scan
_exptl_absorpt_process_details 'Bruker SADABS'
_exptl_crystal_colour orange
_exptl_crystal_density_diffrn 1.476
_exptl_crystal_density_meas ?
_exptl_crystal_description prism
_exptl_crystal_F_000 404
_exptl_crystal_size_max 0.15
_exptl_crystal_size_mid 0.10
_exptl_crystal_size_min 0.05
_refine_diff_density_max 0.303
_refine_diff_density_min -0.232
_refine_diff_density_rms 0.047
_refine_ls_extinction_method none
_refine_ls_goodness_of_fit_ref 1.033
_refine_ls_hydrogen_treatment refall
_refine_ls_matrix_type full
_refine_ls_number_parameters 333
_refine_ls_number_reflns 3866
_refine_ls_number_restraints 0
_refine_ls_restrained_S_all 1.033
_refine_ls_R_factor_all 0.0553
_refine_ls_R_factor_gt 0.0387
_refine_ls_shift/su_max 0.000
_refine_ls_shift/su_mean 0.000
_refine_ls_structure_factor_coef Fsqd
_refine_ls_weighting_details 'calc w=1/[\s^2^(Fo^2^)+(0.0479P)^2^+0.2286P] where P=(Fo^2^+2Fc^2^)/3'
_refine_ls_weighting_scheme calc
_refine_ls_wR_factor_gt 0.0919
_refine_ls_wR_factor_ref 0.1003
_reflns_number_gt 3004
_reflns_number_total 3866
_reflns_threshold_expression >2sigma(I)
_cod_data_source_file jo200950s_si_002.cif
_cod_data_source_block kaw123
_cod_depositor_comments
;
The following automatic conversions were performed:

'_exptl_crystal_density_meas' value 'none' was changed to '?' - the
value is perceived as not measured.

Automatic conversion script
Id: cif_fix_values 3008 2015-01-20 13:52:24Z robertas 
;
_cod_database_code 4026596

loop_
_symmetry_equiv_pos_as_xyz
'x, y, z'
'-x, -y, -z'

loop_
_atom_site_label
_atom_site_type_symbol
_atom_site_fract_x
_atom_site_fract_y
_atom_site_fract_z
_atom_site_U_iso_or_equiv
_atom_site_adp_type
_atom_site_occupancy
_atom_site_symmetry_multiplicity
_atom_site_calc_flag
O1 O 0.03040(17) 0.61283(9) 0.94380(8) 0.0166(2) Uani 1 1 d
O2 O 0.25942(17) 0.67459(10) 0.83444(8) 0.0196(2) Uani 1 1 d
O3 O 0.27134(19) 1.02446(10) 0.71171(9) 0.0235(3) Uani 1 1 d
O4 O -0.0014(2) 1.11648(10) 0.73812(9) 0.0242(3) Uani 1 1 d
O5 O -0.71113(19) 0.48679(10) 1.29392(8) 0.0210(3) Uani 1 1 d
N1 N -0.4576(2) 0.74683(11) 1.06192(9) 0.0145(3) Uani 1 1 d
N2 N -0.2693(2) 0.73100(11) 1.00962(9) 0.0145(3) Uani 1 1 d
N3 N 0.1031(2) 0.68533(11) 0.88863(9) 0.0143(3) Uani 1 1 d
N4 N 0.0962(2) 1.03786(11) 0.75125(9) 0.0173(3) Uani 1 1 d
C1 C -0.1875(2) 0.80181(13) 0.94445(11) 0.0133(3) Uani 1 1 d
C2 C 0.0006(2) 0.78519(13) 0.88744(11) 0.0131(3) Uani 1 1 d
C3 C 0.0927(2) 0.86370(13) 0.82549(11) 0.0142(3) Uani 1 1 d
C4 C -0.0024(2) 0.95724(13) 0.81663(11) 0.0145(3) Uani 1 1 d
C5 C -0.1950(2) 0.97400(14) 0.86725(11) 0.0161(3) Uani 1 1 d
C6 C -0.2836(2) 0.89860(13) 0.92982(11) 0.0150(3) Uani 1 1 d
C7 C -0.5218(2) 0.67227(13) 1.12063(11) 0.0136(3) Uani 1 1 d
C8 C -0.4145(3) 0.57443(14) 1.14290(11) 0.0159(3) Uani 1 1 d
C9 C -0.3427(3) 0.59623(15) 1.26174(12) 0.0175(3) Uani 1 1 d
C10 C -0.5471(3) 0.60313(14) 1.32262(12) 0.0178(3) Uani 1 1 d
C11 C -0.6594(3) 0.70048(14) 1.29767(11) 0.0160(3) Uani 1 1 d
C12 C -0.7249(2) 0.68378(14) 1.17894(11) 0.0149(3) Uani 1 1 d
C13 C -0.8341(3) 0.45073(15) 1.37581(13) 0.0205(3) Uani 1 1 d
C14 C -0.7884(2) 0.33700(13) 1.39987(11) 0.0150(3) Uani 1 1 d
C15 C -0.6038(3) 0.29298(14) 1.36531(12) 0.0175(3) Uani 1 1 d
C16 C -0.5653(3) 0.18901(14) 1.39166(12) 0.0206(3) Uani 1 1 d
C17 C -0.7080(3) 0.12953(15) 1.45355(13) 0.0235(3) Uani 1 1 d
C18 C -0.8930(3) 0.17220(14) 1.48767(12) 0.0219(3) Uani 1 1 d
C19 C -0.9333(3) 0.27464(14) 1.46058(11) 0.0177(3) Uani 1 1 d
H2 H -0.203(3) 0.6708(17) 1.0130(13) 0.022(5) Uiso 1 1 d
H3 H 0.212(3) 0.8527(15) 0.7900(12) 0.015(4) Uiso 1 1 d
H5 H -0.266(3) 1.0362(18) 0.8571(15) 0.031(5) Uiso 1 1 d
H6 H -0.415(3) 0.9090(15) 0.9649(13) 0.019(4) Uiso 1 1 d
H8A H -0.534(3) 0.4962(16) 1.1193(13) 0.019(4) Uiso 1 1 d
H8B H -0.286(3) 0.5645(15) 1.1062(13) 0.022(4) Uiso 1 1 d
H9A H -0.277(3) 0.5311(15) 1.2760(12) 0.015(4) Uiso 1 1 d
H9B H -0.222(3) 0.6732(16) 1.2858(13) 0.018(4) Uiso 1 1 d
H10 H -0.496(3) 0.6188(15) 1.4008(13) 0.020(4) Uiso 1 1 d
H11A H -0.799(3) 0.6989(15) 1.3332(13) 0.017(4) Uiso 1 1 d
H11B H -0.547(3) 0.7814(16) 1.3270(13) 0.017(4) Uiso 1 1 d
H12A H -0.783(3) 0.7509(16) 1.1628(13) 0.018(4) Uiso 1 1 d
H12B H -0.850(3) 0.6085(16) 1.1513(13) 0.017(4) Uiso 1 1 d
H13A H -0.787(3) 0.5138(15) 1.4423(13) 0.016(4) Uiso 1 1 d
H13B H -1.007(3) 0.4345(17) 1.3529(15) 0.034(5) Uiso 1 1 d
H15 H -0.504(3) 0.3321(15) 1.3227(13) 0.020(4) Uiso 1 1 d
H16 H -0.439(3) 0.1568(16) 1.3666(14) 0.028(5) Uiso 1 1 d
H17 H -0.678(3) 0.0597(17) 1.4724(14) 0.025(5) Uiso 1 1 d
H18 H -0.993(3) 0.1324(16) 1.5300(14) 0.023(4) Uiso 1 1 d
H19 H -1.062(3) 0.3051(15) 1.4836(12) 0.016(4) Uiso 1 1 d

loop_
_atom_site_aniso_label
_atom_site_aniso_U_11
_atom_site_aniso_U_22
_atom_site_aniso_U_33
_atom_site_aniso_U_23
_atom_site_aniso_U_13
_atom_site_aniso_U_12
O1 0.0184(5) 0.0155(5) 0.0186(5) 0.0080(4) 0.0043(4) 0.0056(4)
O2 0.0202(5) 0.0216(6) 0.0215(6) 0.0067(5) 0.0101(4) 0.0101(4)
O3 0.0249(6) 0.0224(6) 0.0274(6) 0.0106(5) 0.0140(5) 0.0066(5)
O4 0.0332(6) 0.0188(6) 0.0277(6) 0.0124(5) 0.0110(5) 0.0122(5)
O5 0.0273(6) 0.0182(6) 0.0174(5) 0.0076(4) 0.0060(4) 0.0015(5)
N1 0.0134(6) 0.0172(6) 0.0144(6) 0.0044(5) 0.0041(5) 0.0054(5)
N2 0.0144(6) 0.0158(7) 0.0169(6) 0.0067(5) 0.0056(5) 0.0069(5)
N3 0.0142(6) 0.0149(6) 0.0136(6) 0.0032(5) 0.0016(5) 0.0037(5)
N4 0.0213(6) 0.0139(6) 0.0164(6) 0.0045(5) 0.0052(5) 0.0023(5)
C1 0.0129(6) 0.0132(7) 0.0118(6) 0.0019(5) 0.0000(5) 0.0010(5)
C2 0.0128(6) 0.0131(7) 0.0128(6) 0.0020(5) -0.0001(5) 0.0033(5)
C3 0.0135(7) 0.0155(7) 0.0122(7) 0.0016(6) 0.0018(5) 0.0021(6)
C4 0.0157(7) 0.0143(7) 0.0131(7) 0.0048(6) 0.0027(5) 0.0013(6)
C5 0.0172(7) 0.0152(7) 0.0163(7) 0.0036(6) 0.0011(6) 0.0052(6)
C6 0.0140(7) 0.0160(7) 0.0150(7) 0.0031(6) 0.0029(5) 0.0041(6)
C7 0.0135(6) 0.0142(7) 0.0124(7) 0.0023(5) 0.0001(5) 0.0033(5)
C8 0.0169(7) 0.0160(8) 0.0181(7) 0.0072(6) 0.0063(6) 0.0069(6)
C9 0.0172(7) 0.0190(8) 0.0191(7) 0.0080(6) 0.0010(6) 0.0070(6)
C10 0.0197(7) 0.0185(8) 0.0156(7) 0.0061(6) 0.0011(6) 0.0040(6)
C11 0.0172(7) 0.0172(8) 0.0154(7) 0.0049(6) 0.0049(6) 0.0057(6)
C12 0.0150(7) 0.0169(8) 0.0154(7) 0.0067(6) 0.0037(5) 0.0062(6)
C13 0.0221(8) 0.0225(8) 0.0220(8) 0.0112(7) 0.0092(6) 0.0087(6)
C14 0.0144(7) 0.0162(7) 0.0131(7) 0.0037(6) 0.0006(5) 0.0016(6)
C15 0.0162(7) 0.0186(8) 0.0170(7) 0.0048(6) 0.0037(6) 0.0024(6)
C16 0.0198(7) 0.0205(8) 0.0207(8) 0.0014(6) -0.0002(6) 0.0074(6)
C17 0.0314(9) 0.0163(8) 0.0223(8) 0.0063(7) -0.0032(7) 0.0058(7)
C18 0.0257(8) 0.0194(8) 0.0183(8) 0.0076(6) 0.0030(6) -0.0014(6)
C19 0.0166(7) 0.0182(8) 0.0166(7) 0.0032(6) 0.0041(6) 0.0011(6)

loop_
_atom_type_symbol
_atom_type_description
_atom_type_scat_dispersion_real
_atom_type_scat_dispersion_imag
_atom_type_scat_source
C C 0.0033 0.0016 'International Tables Vol C Tables 4.2.6.8 and 6.1.1.4'
H H 0.0000 0.0000 'International Tables Vol C Tables 4.2.6.8 and 6.1.1.4'
N N 0.0061 0.0033 'International Tables Vol C Tables 4.2.6.8 and 6.1.1.4'
O O 0.0106 0.0060 'International Tables Vol C Tables 4.2.6.8 and 6.1.1.4'

loop_
_geom_angle_atom_site_label_1
_geom_angle_atom_site_label_2
_geom_angle_atom_site_label_3
_geom_angle
C13 O5 C10 115.28(12)
C7 N1 N2 115.03(12)
C1 N2 N1 120.94(12)
O2 N3 O1 122.07(12)
O2 N3 C2 118.69(12)
O1 N3 C2 119.24(11)
O3 N4 O4 123.40(12)
O3 N4 C4 118.82(12)
O4 N4 C4 117.78(12)
N2 C1 C6 121.38(13)
N2 C1 C2 122.07(13)
C6 C1 C2 116.55(13)
C3 C2 C1 121.34(13)
C3 C2 N3 116.20(12)
C1 C2 N3 122.45(12)
C4 C3 C2 119.55(13)
C3 C4 C5 121.20(13)
C3 C4 N4 118.58(13)
C5 C4 N4 120.20(13)
C6 C5 C4 119.55(14)
C5 C6 C1 121.69(13)
N1 C7 C12 117.85(13)
N1 C7 C8 128.49(13)
C12 C7 C8 113.63(12)
C7 C8 C9 109.10(12)
C10 C9 C8 111.75(12)
O5 C10 C9 107.37(12)
O5 C10 C11 110.84(12)
C9 C10 C11 110.95(12)
C10 C11 C12 111.53(12)
C7 C12 C11 111.34(12)
O5 C13 C14 111.85(12)
C15 C14 C19 118.67(14)
C15 C14 C13 122.30(13)
C19 C14 C13 119.02(13)
C14 C15 C16 120.22(14)
C17 C16 C15 120.36(15)
C16 C17 C18 119.81(15)
C19 C18 C17 119.94(14)
C18 C19 C14 120.99(14)

loop_
_geom_bond_atom_site_label_1
_geom_bond_atom_site_label_2
_geom_bond_distance
O1 N3 1.2442(15)
O2 N3 1.2300(15)
O3 N4 1.2307(16)
O4 N4 1.2322(16)
O5 C13 1.4213(17)
O5 C10 1.4401(18)
N1 C7 1.2855(18)
N1 N2 1.3905(16)
N2 C1 1.3441(18)
N3 C2 1.4454(18)
N4 C4 1.4508(18)
C1 C6 1.424(2)
C1 C2 1.4259(19)
C2 C3 1.389(2)
C3 C4 1.368(2)
C4 C5 1.405(2)
C5 C6 1.365(2)
C7 C12 1.5005(19)
C7 C8 1.503(2)
C8 C9 1.534(2)
C9 C10 1.517(2)
C10 C11 1.527(2)
C11 C12 1.5341(19)
C13 C14 1.508(2)
C14 C15 1.393(2)
C14 C19 1.3964(19)
C15 C16 1.394(2)
C16 C17 1.385(2)
C17 C18 1.385(2)
C18 C19 1.384(2)

loop_
_geom_torsion_atom_site_label_1
_geom_torsion_atom_site_label_2
_geom_torsion_atom_site_label_3
_geom_torsion_atom_site_label_4
_geom_torsion
C7 N1 N2 C1 178.91(13)
N1 N2 C1 C6 2.6(2)
N1 N2 C1 C2 -178.06(12)
N2 C1 C2 C3 -175.93(13)
C6 C1 C2 C3 3.4(2)
N2 C1 C2 N3 5.4(2)
C6 C1 C2 N3 -175.26(12)
O2 N3 C2 C3 -1.31(19)
O1 N3 C2 C3 178.99(12)
O2 N3 C2 C1 177.41(12)
O1 N3 C2 C1 -2.29(19)
C1 C2 C3 C4 -1.7(2)
N3 C2 C3 C4 177.04(12)
C2 C3 C4 C5 -1.4(2)
C2 C3 C4 N4 -179.82(13)
O3 N4 C4 C3 -4.8(2)
O4 N4 C4 C3 174.99(13)
O3 N4 C4 C5 176.73(13)
O4 N4 C4 C5 -3.4(2)
C3 C4 C5 C6 2.6(2)
N4 C4 C5 C6 -178.98(13)
C4 C5 C6 C1 -0.7(2)
N2 C1 C6 C5 177.17(14)
C2 C1 C6 C5 -2.2(2)
N2 N1 C7 C12 -179.66(12)
N2 N1 C7 C8 2.6(2)
N1 C7 C8 C9 121.59(16)
C12 C7 C8 C9 -56.20(16)
C7 C8 C9 C10 56.73(16)
C13 O5 C10 C9 145.27(12)
C13 O5 C10 C11 -93.40(14)
C8 C9 C10 O5 64.81(15)
C8 C9 C10 C11 -56.46(17)
O5 C10 C11 C12 -65.67(15)
C9 C10 C11 C12 53.52(16)
N1 C7 C12 C11 -123.39(14)
C8 C7 C12 C11 54.65(17)
C10 C11 C12 C7 -52.15(16)
C10 O5 C13 C14 -119.23(14)
O5 C13 C14 C15 15.5(2)
O5 C13 C14 C19 -165.73(13)
C19 C14 C15 C16 -0.3(2)
C13 C14 C15 C16 178.45(15)
C14 C15 C16 C17 -0.9(2)
C15 C16 C17 C18 1.3(2)
C16 C17 C18 C19 -0.5(2)
C17 C18 C19 C14 -0.7(2)
C15 C14 C19 C18 1.1(2)
C13 C14 C19 C18 -177.72(14)
